data_1568063
loop_
_publ_author_name
'Brown, Stephen E.'
'Mantaloufa, Ioanna'
'Andrews, Ryan T.'
'Barnes, Thomas J.'
'Lees, Martin R.'
'De Proft, Frank'
'Cunha, Ana V.'
'Pike, Sebastian D.'

_publ_section_title
;
 Photoactivation of titanium-oxo cluster
 [Ti<sub>6</sub>O<sub>6</sub>(OR)<sub>6</sub>(O<sub>2</sub>C
 <sup><i>t</i></sup> Bu)<sub>6</sub>]: mechanism, photoactivated
 structures, and onward reactivity with O<sub>2</sub> to a peroxide
 complex.
;
_journal_issue 3
_journal_name_full 'Chemical science'
_journal_page_first 675
_journal_page_last 683
_journal_paper_doi 10.1039/d2sc05671b
_journal_volume 14
_journal_year 2023
_chemical_formula_moiety 'C55.00 H104.00 O24 Ti6'
_chemical_formula_sum 'C55 H104 O24 Ti6'
_chemical_formula_weight 1436.82
_chemical_melting_point ?
_space_group_IT_number 148
_space_group_name_Hall '-R 3'
_space_group_name_H-M_alt 'R -3 :H'
_symmetry_cell_setting trigonal
_symmetry_space_group_name_Hall '-R 3'
_symmetry_space_group_name_H-M 'R -3 :H'
_atom_sites_solution_hydrogens difmap
_atom_sites_solution_primary other
_audit_creation_date 2021-07-09
_audit_creation_method CRYSTALS_ver_14.61_build_6999
_audit_update_record
;
2022-06-30 deposited with the CCDC.	2022-12-07 downloaded from the CCDC.
;
_cell_angle_alpha 90
_cell_angle_beta 90
_cell_angle_gamma 120
_cell_formula_units_Z 6
_cell_length_a 15.49600(10)
_cell_length_b 15.49600(10)
_cell_length_c 53.7557(7)
_cell_measurement_reflns_used 32728
_cell_measurement_temperature 150
_cell_measurement_theta_max 79
_cell_measurement_theta_min 3
_cell_volume 11178.78(18)
_computing_cell_refinement
; 
 CrysAlisPro (Rigaku Oxford Diffraction, 2017) 
;
_computing_data_collection 'SuperNova, (Oxford Diffraction, 2010)'
_computing_data_reduction
; 
 CrysAlisPro (Rigaku Oxford Diffraction, 2017) 
;
_computing_molecular_graphics 'CAMERON (Watkin et al., 1996)'
_computing_publication_material 'CRYSTALS (Betteridge et al., 2003)'
_computing_structure_refinement 'CRYSTALS (Betteridge et al., 2003)'
_computing_structure_solution 'Superflip (Palatinus & Chapuis, 2007)'
_diffrn_ambient_temperature 150
_diffrn_measured_fraction_theta_full 0.996
_diffrn_measured_fraction_theta_max 0.988
_diffrn_measurement_device Area
_diffrn_measurement_device_type 'Oxford Diffraction SuperNova'
_diffrn_measurement_method \w
_diffrn_radiation_monochromator 'focussing mirrors'
_diffrn_radiation_type 'Cu K\a'
_diffrn_radiation_wavelength 1.54184
_diffrn_reflns_av_R_equivalents 0.208
_diffrn_reflns_av_unetI/netI 0.093
_diffrn_reflns_limit_h_max 19
_diffrn_reflns_limit_h_min -19
_diffrn_reflns_limit_k_max 18
_diffrn_reflns_limit_k_min -19
_diffrn_reflns_limit_l_max 67
_diffrn_reflns_limit_l_min -68
_diffrn_reflns_number 49859
_diffrn_reflns_theta_full 78.190
_diffrn_reflns_theta_max 79.786
_diffrn_reflns_theta_min 3.394
_diffrn_standards_number 0
_exptl_absorpt_coefficient_mu 5.781
_exptl_absorpt_correction_T_max 0.75
_exptl_absorpt_correction_T_min 0.23
_exptl_absorpt_correction_type multi-scan
_exptl_absorpt_process_details
; 
 CrysAlisPro (Rigaku Oxford Diffraction, 2017) 
;
_exptl_crystal_colour colourless
_exptl_crystal_density_diffrn 1.281
_exptl_crystal_density_meas ?
_exptl_crystal_density_method 'not measured'
_exptl_crystal_description plate
_exptl_crystal_F_000 4548.000
_exptl_crystal_size_max 0.400
_exptl_crystal_size_mid 0.300
_exptl_crystal_size_min 0.050
_refine_diff_density_max 2.98
_refine_diff_density_min -1.46
_refine_ls_extinction_method None
_refine_ls_goodness_of_fit_ref 1.9014
_refine_ls_hydrogen_treatment constr
_refine_ls_matrix_type full
_refine_ls_number_parameters 346
_refine_ls_number_reflns 4571
_refine_ls_number_restraints 444
_refine_ls_R_factor_all 0.1274
_refine_ls_R_factor_gt 0.1217
_refine_ls_shift/su_max 0.0118560
_refine_ls_shift/su_mean 0.0003530
_refine_ls_structure_factor_coef Fsqd
_refine_ls_weighting_details
;
 Method= Modified Sheldrick 
 w=1/[\s^2^(F^2^) + ( 0.20P)^2^ + 0.00P] 
 ,where P=(max(Fo^2^,0) + 2Fc^2^)/3 
;
_refine_ls_weighting_scheme calc
_refine_ls_wR_factor_all 0.3993
_refine_ls_wR_factor_gt 0.3932
_refine_ls_wR_factor_ref 0.3940
_reflns_limit_h_max 9
_reflns_limit_h_min -19
_reflns_limit_k_max 19
_reflns_limit_k_min 0
_reflns_limit_l_max 68
_reflns_limit_l_min 0
_reflns_number_gt 4716
_reflns_number_total 5387
_reflns_threshold_expression I>2.0\s(I)
_oxford_diffrn_Wilson_B_factor 1.58
_oxford_diffrn_Wilson_scale 6.02
_oxford_refine_ls_r_factor_ref 0.1219
_oxford_refine_ls_scale 0.507(4)
_oxford_reflns_number_all 5367
_oxford_structure_analysis_title '\SP_T29\T29_3a_auto.cif_od At 11:56 on 13/ 5'
_cod_data_source_file d2sc05671b2.cif
_cod_data_source_block global
_cod_depositor_comments
;
The following automatic conversions were performed:

data item '_chemical_melting_point' value 'not measured' was changed
to '?' -- the value is undefined or not given.

data item '_exptl_crystal_density_meas' value 'not measured' was
changed to '?' -- the value is perceived as not measured.

Automatic conversion script
Id: cif_fix_values 7556 2019-12-06 15:28:31Z antanas 

 Adding full bibliography for 1568063--1568068.cif.
;
_cod_original_cell_volume 11178.78(19)
_cod_original_sg_symbol_H-M 'R -3 '
_cod_original_formula_sum 'C55.00 H104.00 O24 Ti6'
_cod_database_code 1568063
_oxford_refine_reflns_threshold_expression_ref I>-3.0\s(I)

loop_
_symmetry_equiv_pos_as_xyz
x,y,z
-x,-y,-z
x+1/3,y+2/3,z+2/3
-x+1/3,-y+2/3,-z+2/3
x+2/3,y+1/3,z+1/3
-x+2/3,-y+1/3,-z+1/3
-x+y,-x,z
x-y,x,-z
-x+y+1/3,-x+2/3,z+2/3
x-y+1/3,x+2/3,-z+2/3
-x+y+2/3,-x+1/3,z+1/3
x-y+2/3,x+1/3,-z+1/3
-y,x-y,z
y,-x+y,-z
-y+1/3,x-y+2/3,z+2/3
y+1/3,-x+y+2/3,-z+2/3
-y+2/3,x-y+1/3,z+1/3
y+2/3,-x+y+1/3,-z+1/3

loop_
_atom_site_label
_atom_site_type_symbol
_atom_site_fract_x
_atom_site_fract_y
_atom_site_fract_z
_atom_site_U_iso_or_equiv
_atom_site_occupancy
_atom_site_adp_type
_atom_site_refinement_flags_posn
_atom_site_refinement_flags_adp
_atom_site_refinement_flags_occupancy
_atom_site_disorder_assembly
_atom_site_disorder_group
_atom_site_attached_hydrogens
O1 O 0.1185(3) 0.0208(3) 0.48230(7) 0.0228 1.0000 Uani . . . . . .
O2 O 0.5732(3) 0.3605(3) 0.35096(7) 0.0273 1.0000 Uani . . . . . .
O3 O 0.2847(3) 0.1414(3) 0.51662(8) 0.0279 1.0000 Uani . . . . . .
O4 O 0.2674(3) 0.2180(3) 0.48370(8) 0.0294 1.0000 Uani . . . . . .
O5 O 0.4417(4) 0.0717(4) 0.35053(8) 0.0338 1.0000 Uani . . . . . .
O6 O 0.5151(4) 0.0492(3) 0.31742(8) 0.0348 1.0000 Uani . . . . . .
O7 O 0.1242(4) 0.1533(4) 0.44532(8) 0.0393 1.0000 Uani D . . . . .
O8 O 0.5127(4) 0.2143(4) 0.38825(9) 0.0443 1.0000 Uani D . . . . .
Ti1 Ti 0.11672(7) 0.13994(7) 0.477984(16) 0.0207 1.0000 Uani . . . . . .
Ti2 Ti 0.52345(8) 0.22387(8) 0.355433(17) 0.0247 1.0000 Uani . . . . . .
C1 C 0.3182(5) 0.2081(5) 0.50074(11) 0.0288 1.0000 Uani . . . . . .
C2 C 0.4290(5) 0.2868(6) 0.50243(13) 0.0359 1.0000 Uani . . . . . .
C3 C 0.4380(8) 0.3577(8) 0.5232(2) 0.0705 1.0000 Uani . . . . . .
C4 C 0.4878(7) 0.2378(8) 0.5094(3) 0.0786 1.0000 Uani . . . . . .
C5 C 0.4641(8) 0.3489(9) 0.4784(2) 0.0752 1.0000 Uani . . . . . .
C6 C 0.4504(4) 0.0176(4) 0.33486(11) 0.0362 1.0000 Uani D . . . . .
C7 C 0.3801(4) -0.0952(3) 0.33617(9) 0.0492 1.0000 Uani D . . . . .
C17 C 0.2654(11) 0.5676(11) 0.4173(2) 0.0762 1.0000 Uani . . . . . .
C18 C 0.3626(10) 0.5963(10) 0.41732(18) 0.0736 1.0000 Uani . . . . . .
C19 C 0.401(3) 0.520(3) 0.4179(7) 0.0837 0.3333 Uani . . . . . .
C140 C 0.5096(9) 0.1822(8) 0.41379(11) 0.0929 0.759(19) Uani D . P 1 1 .
C141 C 0.5284(16) 0.1614(15) 0.4085(3) 0.0555 0.241(19) Uani D . P 1 2 .
C160 C 0.5420(13) 0.1006(11) 0.4106(3) 0.0973 0.759(19) Uani D . P 1 1 .
C161 C 0.478(3) 0.0519(14) 0.3978(5) 0.0688 0.241(19) Uani D . P 1 2 .
C150 C 0.3940(11) 0.1158(13) 0.4183(3) 0.1186 0.759(19) Uani D . P 1 1 .
C151 C 0.448(3) 0.152(2) 0.4280(3) 0.0531 0.241(19) Uani D . P 1 2 .
C120 C 0.047(2) 0.223(2) 0.4203(4) 0.0653 0.50(4) Uani D . P 2 1 .
C121 C 0.095(2) 0.2527(16) 0.4160(4) 0.0701 0.50(4) Uani D . P 2 2 .
C110 C 0.1254(15) 0.2018(12) 0.42253(15) 0.0644 0.50(4) Uani D . P 2 1 .
C111 C 0.1574(13) 0.2145(8) 0.42329(14) 0.0559 0.50(4) Uani D . P 2 2 .
C130 C 0.2546(16) 0.2995(12) 0.4253(4) 0.0661 0.50(4) Uani D . P 2 2 .
C131 C 0.214(2) 0.2944(17) 0.4185(5) 0.0937 0.50(4) Uani D . P 2 1 .
C100 C 0.3017(17) -0.1257(7) 0.3161(4) 0.0566 0.31(3) Uani D . P 3 1 .
C101 C 0.3335(12) -0.1324(6) 0.31088(16) 0.0792 0.69(3) Uani D . P 3 2 .
C80 C 0.331(2) -0.1217(6) 0.3615(3) 0.0552 0.31(3) Uani D . P 3 1 .
C81 C 0.2997(9) -0.1175(6) 0.3553(3) 0.0514 0.69(3) Uani D . P 3 2 .
C90 C 0.4396(8) -0.1470(6) 0.3322(7) 0.0520 0.31(3) Uani D . P 3 1 .
C91 C 0.4391(7) -0.1446(6) 0.3437(4) 0.0602 0.69(3) Uani D . P 3 2 .
H31 H 0.5080 0.4051 0.5260 0.1099 1.0000 Uiso R . . . . .
H32 H 0.4095 0.3209 0.5383 0.1101 1.0000 Uiso R . . . . .
H33 H 0.4039 0.3933 0.5187 0.1102 1.0000 Uiso R . . . . .
H41 H 0.5562 0.2883 0.5104 0.1230 1.0000 Uiso R . . . . .
H42 H 0.4647 0.2042 0.5251 0.1230 1.0000 Uiso R . . . . .
H43 H 0.4797 0.1906 0.4968 0.1231 1.0000 Uiso R . . . . .
H51 H 0.5309 0.4030 0.4805 0.1151 1.0000 Uiso R . . . . .
H52 H 0.4202 0.3743 0.4749 0.1150 1.0000 Uiso R . . . . .
H53 H 0.4621 0.3069 0.4649 0.1149 1.0000 Uiso R . . . . .
H171 H 0.2179 0.4999 0.4175 0.0951 1.0000 Uiso R . . . . .
H191 H 0.3529 0.4585 0.4257 0.1280 0.3333 Uiso R . . . . .
H192 H 0.4621 0.5489 0.4271 0.1280 0.3333 Uiso R . . . . .
H193 H 0.4135 0.5080 0.4012 0.1280 0.3333 Uiso R . . . . .
H1401 H 0.5463 0.2352 0.4260 0.1131 0.759(19) Uiso R . P 1 1 .
H1411 H 0.5955 0.2022 0.4155 0.0740 0.241(19) Uiso R . P 1 2 .
H1601 H 0.6029 0.1217 0.4198 0.1440 0.759(19) Uiso R . P 1 1 .
H1603 H 0.5530 0.0935 0.3933 0.1442 0.759(19) Uiso R . P 1 1 .
H1602 H 0.4900 0.0386 0.4171 0.1441 0.759(19) Uiso R . P 1 1 .
H1501 H 0.3825 0.0769 0.4370 0.1819 0.759(19) Uiso R . P 1 1 .
H1502 H 0.3648 0.1650 0.4155 0.1821 0.759(19) Uiso R . P 1 1 .
H1503 H 0.3685 0.0663 0.4048 0.1820 0.759(19) Uiso R . P 1 1 .
H1511 H 0.4730 0.1678 0.4451 0.0911 0.241(19) Uiso R . P 1 2 .
H1512 H 0.4152 0.1918 0.4221 0.0911 0.241(19) Uiso R . P 1 2 .
H1513 H 0.4020 0.0809 0.4273 0.0910 0.241(19) Uiso R . P 1 2 .
H1201 H 0.0595 0.2668 0.4061 0.1100 0.50(4) Uiso R . P 2 1 .
H1202 H 0.0450 0.2564 0.4352 0.1100 0.50(4) Uiso R . P 2 1 .
H1203 H -0.0153 0.1625 0.4182 0.1101 0.50(4) Uiso R . P 2 1 .
H1211 H 0.1345 0.3155 0.4072 0.1060 0.50(4) Uiso R . P 2 2 .
H1213 H 0.0661 0.2623 0.4307 0.1060 0.50(4) Uiso R . P 2 2 .
H1212 H 0.0435 0.2058 0.4052 0.1060 0.50(4) Uiso R . P 2 2 .
H1101 H 0.1181 0.1567 0.4088 0.0840 0.50(4) Uiso R . P 2 1 .
H1111 H 0.1571 0.1719 0.4097 0.0681 0.50(4) Uiso R . P 2 2 .
H1301 H 0.2648 0.3461 0.4124 0.0999 0.50(4) Uiso R . P 2 2 .
H1302 H 0.2627 0.3318 0.4414 0.1000 0.50(4) Uiso R . P 2 2 .
H1303 H 0.3030 0.2776 0.4236 0.0999 0.50(4) Uiso R . P 2 2 .
H1312 H 0.2698 0.2824 0.4178 0.1471 0.50(4) Uiso R . P 2 1 .
H1311 H 0.2237 0.3385 0.4322 0.1470 0.50(4) Uiso R . P 2 1 .
H1313 H 0.2108 0.3246 0.4032 0.1470 0.50(4) Uiso R . P 2 1 .
H1002 H 0.2556 -0.1958 0.3173 0.0850 0.31(3) Uiso R . P 3 1 .
H1001 H 0.2666 -0.0902 0.3185 0.0850 0.31(3) Uiso R . P 3 1 .
H1003 H 0.3322 -0.1100 0.2999 0.0850 0.31(3) Uiso R . P 3 1 .
H1011 H 0.2891 -0.2028 0.3116 0.1240 0.69(3) Uiso R . P 3 2 .
H1013 H 0.3851 -0.1172 0.2987 0.1240 0.69(3) Uiso R . P 3 2 .
H1012 H 0.2972 -0.0991 0.3066 0.1240 0.69(3) Uiso R . P 3 2 .
H801 H 0.3000 -0.1935 0.3636 0.0890 0.31(3) Uiso R . P 3 1 .
H803 H 0.3839 -0.0841 0.3741 0.0890 0.31(3) Uiso R . P 3 1 .
H802 H 0.2801 -0.1045 0.3628 0.0890 0.31(3) Uiso R . P 3 1 .
H811 H 0.2588 -0.1885 0.3569 0.0821 0.69(3) Uiso R . P 3 2 .
H812 H 0.3304 -0.0892 0.3710 0.0822 0.69(3) Uiso R . P 3 2 .
H813 H 0.2586 -0.0902 0.3503 0.0820 0.69(3) Uiso R . P 3 2 .
H901 H 0.3947 -0.2206 0.3350 0.0800 0.31(3) Uiso R . P 3 1 .
H902 H 0.4949 -0.1239 0.3442 0.0800 0.31(3) Uiso R . P 3 1 .
H903 H 0.4657 -0.1280 0.3147 0.0799 0.31(3) Uiso R . P 3 1 .
H911 H 0.3943 -0.2140 0.3475 0.1000 0.69(3) Uiso R . P 3 2 .
H912 H 0.4787 -0.1114 0.3581 0.0998 0.69(3) Uiso R . P 3 2 .
H913 H 0.4818 -0.1384 0.3299 0.1002 0.69(3) Uiso R . P 3 2 .
H1611 H 0.4925 0.0158 0.4098 0.1022 0.241(19) Uiso R . P 1 2 .
H1612 H 0.4095 0.0161 0.3938 0.1022 0.241(19) Uiso R . P 1 2 .
H1613 H 0.5166 0.0604 0.3832 0.1022 0.241(19) Uiso R . P 1 2 .
H181 H 0.3833 0.5480 0.4174 0.0914 0.6667 Uiso R . . . . .

loop_
_atom_site_aniso_label
_atom_site_aniso_U_11
_atom_site_aniso_U_22
_atom_site_aniso_U_33
_atom_site_aniso_U_23
_atom_site_aniso_U_13
_atom_site_aniso_U_12
O1 0.019(2) 0.023(2) 0.0298(19) 0.0020(14) 0.0006(14) 0.0125(18)
O2 0.021(2) 0.028(2) 0.032(2) -0.0010(15) -0.0011(15) 0.0116(19)
O3 0.014(2) 0.022(2) 0.044(2) -0.0005(16) -0.0023(16) 0.0063(18)
O4 0.022(2) 0.021(2) 0.045(2) 0.0055(17) 0.0012(17) 0.0100(19)
O5 0.022(2) 0.024(2) 0.048(2) 0.0022(18) 0.0007(17) 0.006(2)
O6 0.030(3) 0.021(2) 0.044(2) -0.0017(17) -0.0002(18) 0.006(2)
O7 0.050(3) 0.037(3) 0.035(2) 0.0059(18) 0.0090(19) 0.025(2)
O8 0.044(3) 0.044(3) 0.039(2) -0.000(2) 0.0041(19) 0.018(2)
Ti1 0.0161(6) 0.0159(6) 0.0285(7) 0.0024(3) 0.0019(3) 0.0067(5)
Ti2 0.0177(7) 0.0195(7) 0.0314(7) 0.0021(3) 0.0019(3) 0.0053(5)
C1 0.017(3) 0.022(3) 0.044(3) -0.001(2) 0.004(2) 0.007(3)
C2 0.013(3) 0.030(4) 0.056(4) -0.001(3) -0.001(2) 0.005(3)
C3 0.043(5) 0.038(5) 0.108(7) -0.031(5) -0.008(5) 0.003(4)
C4 0.015(4) 0.046(6) 0.171(12) 0.010(6) -0.004(5) 0.013(4)
C5 0.038(5) 0.064(7) 0.079(6) 0.019(5) 0.010(4) -0.008(5)
C6 0.029(3) 0.025(3) 0.049(3) 0.003(2) -0.004(2) 0.010(3)
C7 0.045(3) 0.028(3) 0.065(3) 0.002(2) 0.001(3) 0.011(2)
C17 0.080(9) 0.070(8) 0.080(7) 0.010(5) 0.000(6) 0.038(7)
C18 0.083(8) 0.085(9) 0.065(6) -0.010(5) -0.003(5) 0.051(7)
C19 0.07(2) 0.07(2) 0.10(2) 0.003(19) 0.029(19) 0.03(2)
C140 0.096(7) 0.079(6) 0.060(5) 0.007(5) 0.011(5) 0.012(6)
C141 0.059(9) 0.057(9) 0.043(8) 0.005(7) 0.006(7) 0.024(7)
C160 0.106(10) 0.072(8) 0.077(7) 0.025(6) -0.014(7) 0.017(7)
C161 0.061(12) 0.068(11) 0.060(11) -0.002(10) 0.006(10) 0.019(11)
C150 0.107(10) 0.098(10) 0.082(8) 0.011(8) 0.028(8) -0.000(9)
C151 0.056(12) 0.058(12) 0.037(10) 0.012(9) 0.009(9) 0.022(10)
C120 0.078(10) 0.055(9) 0.068(8) 0.027(7) 0.004(8) 0.037(8)
C121 0.084(11) 0.051(9) 0.068(8) 0.016(7) 0.002(8) 0.028(8)
C110 0.081(8) 0.058(7) 0.059(6) 0.016(5) -0.001(6) 0.039(6)
C111 0.061(8) 0.048(6) 0.052(6) 0.014(5) 0.010(5) 0.022(6)
C130 0.064(10) 0.054(8) 0.056(8) 0.024(7) 0.008(7) 0.012(7)
C131 0.102(12) 0.077(10) 0.079(10) 0.020(9) 0.000(10) 0.026(9)
C100 0.046(8) 0.037(8) 0.073(8) -0.001(7) -0.002(6) 0.010(7)
C101 0.065(7) 0.053(6) 0.071(6) -0.010(5) 0.008(6) -0.007(6)
C80 0.054(8) 0.026(7) 0.066(7) 0.008(7) 0.002(7) 0.005(7)
C81 0.038(6) 0.029(5) 0.077(6) -0.001(4) -0.001(5) 0.009(4)
C90 0.051(7) 0.030(7) 0.068(8) 0.005(7) 0.003(7) 0.015(5)
C91 0.056(6) 0.034(5) 0.089(7) 0.007(5) 0.010(5) 0.022(4)

loop_
_atom_type_symbol
_atom_type_scat_dispersion_real
_atom_type_scat_dispersion_imag
_atom_type_scat_Cromer_Mann_a1
_atom_type_scat_Cromer_Mann_b1
_atom_type_scat_Cromer_Mann_a2
_atom_type_scat_Cromer_Mann_b2
_atom_type_scat_Cromer_Mann_a3
_atom_type_scat_Cromer_Mann_b3
_atom_type_scat_Cromer_Mann_a4
_atom_type_scat_Cromer_Mann_b4
_atom_type_scat_Cromer_Mann_c
_atom_type_scat_source
Ti 0.2191 1.8069 9.7595 7.8508 7.3558 0.5000 1.6991 35.6338 1.9021 116.1050 1.2807 'International Tables Vol C 4.2.6.8 and 6.1.1.4'
O 0.0492 0.0322 3.0485 13.2771 2.2868 5.7011 1.5463 0.3239 0.8670 32.9089 0.2508 'International Tables Vol C 4.2.6.8 and 6.1.1.4'
C 0.0181 0.0091 2.3100 20.8439 1.0200 10.2075 1.5886 0.5687 0.8650 51.6512 0.2156 'International Tables Vol C 4.2.6.8 and 6.1.1.4'
H 0.0000 0.0000 0.4930 10.5109 0.3229 26.1257 0.1402 3.1424 0.0408 57.7998 0.0030 'International Tables Vol C 4.2.6.8 and 6.1.1.4'

loop_
_geom_angle_atom_site_label_1
_geom_angle_site_symmetry_1
_geom_angle_atom_site_label_2
_geom_angle_site_symmetry_2
_geom_angle_atom_site_label_3
_geom_angle_site_symmetry_3
_geom_angle
_geom_angle_publ_flag
Ti1 14_556 O1 . Ti1 7_555 99.58(17) yes
Ti1 14_556 O1 . Ti1 . 100.56(18) yes
Ti1 7_555 O1 . Ti1 . 134.6(2) yes
Ti2 16_555 O2 . Ti2 7_665 99.76(19) yes
Ti2 16_555 O2 . Ti2 . 100.85(19) yes
Ti2 7_665 O2 . Ti2 . 134.2(3) yes
Ti1 14_556 O3 . C1 . 130.3(4) yes
Ti1 . O4 . C1 . 129.2(4) yes
Ti2 . O5 . C6 . 130.3(4) yes
Ti2 10_545 O6 . C6 . 129.5(4) yes
Ti1 . O7 . C110 . 153.6(6) yes
Ti1 . O7 . C111 . 151.1(5) yes
Ti2 . O8 . C140 . 162.9(5) yes
Ti2 . O8 . C141 . 139.3(9) yes
Ti1 8_556 Ti1 . Ti1 14_556 68.25(4) yes
Ti1 8_556 Ti1 . O1 8_556 36.38(11) yes
Ti1 14_556 Ti1 . O1 8_556 37.19(12) yes
Ti1 8_556 Ti1 . O3 8_556 76.71(12) yes
Ti1 14_556 Ti1 . O3 8_556 120.09(12) yes
O1 8_556 Ti1 . O3 8_556 88.07(16) yes
Ti1 8_556 Ti1 . O4 . 118.58(13) yes
Ti1 14_556 Ti1 . O4 . 78.45(12) yes
O1 8_556 Ti1 . O4 . 88.29(17) yes
O3 8_556 Ti1 . O4 . 77.88(18) yes
Ti1 8_556 Ti1 . O1 13_555 43.22(11) yes
Ti1 14_556 Ti1 . O1 13_555 98.19(12) yes
O1 8_556 Ti1 . O1 13_555 77.50(17) yes
O3 8_556 Ti1 . O1 13_555 86.46(18) yes
O4 . Ti1 . O1 13_555 159.21(18) yes
Ti1 8_556 Ti1 . O1 . 98.33(12) yes
Ti1 14_556 Ti1 . O1 . 43.06(11) yes
O1 8_556 Ti1 . O1 . 78.12(17) yes
O3 8_556 Ti1 . O1 . 161.52(18) yes
O4 . Ti1 . O1 . 89.38(19) yes
Ti1 8_556 Ti1 . O7 . 140.56(18) yes
Ti1 14_556 Ti1 . O7 . 143.75(17) yes
O1 8_556 Ti1 . O7 . 176.5(2) yes
O3 8_556 Ti1 . O7 . 92.6(2) yes
O4 . Ti1 . O7 . 95.3(2) yes
O1 13_555 Ti1 . O1 . 102.2(2) yes
O1 13_555 Ti1 . O7 . 99.1(2) yes
O1 . Ti1 . O7 . 101.9(2) yes
Ti2 16_555 Ti2 . Ti2 10_545 68.01(4) yes
Ti2 16_555 Ti2 . O2 10_545 37.12(12) yes
Ti2 10_545 Ti2 . O2 10_545 36.22(13) yes
Ti2 16_555 Ti2 . O5 . 120.41(13) yes
Ti2 10_545 Ti2 . O5 . 77.59(14) yes
O2 10_545 Ti2 . O5 . 88.65(18) yes
Ti2 16_555 Ti2 . O6 16_555 77.64(14) yes
Ti2 10_545 Ti2 . O6 16_555 117.91(14) yes
O2 10_545 Ti2 . O6 16_555 87.53(18) yes
O5 . Ti2 . O6 16_555 77.7(2) yes
Ti2 16_555 Ti2 . O2 13_655 97.98(13) yes
Ti2 10_545 Ti2 . O2 13_655 43.12(12) yes
O2 10_545 Ti2 . O2 13_655 77.28(18) yes
O5 . Ti2 . O2 13_655 87.0(2) yes
O6 16_555 Ti2 . O2 13_655 158.76(19) yes
Ti2 16_555 Ti2 . O2 . 42.94(12) yes
Ti2 10_545 Ti2 . O2 . 98.12(13) yes
O2 10_545 Ti2 . O2 . 77.97(18) yes
O5 . Ti2 . O2 . 161.40(19) yes
O6 16_555 Ti2 . O2 . 88.7(2) yes
Ti2 16_555 Ti2 . O8 . 142.71(19) yes
Ti2 10_545 Ti2 . O8 . 141.50(19) yes
O2 10_545 Ti2 . O8 . 176.6(2) yes
O5 . Ti2 . O8 . 93.0(2) yes
O6 16_555 Ti2 . O8 . 95.7(2) yes
O2 13_655 Ti2 . O2 . 102.3(3) yes
O2 13_655 Ti2 . O8 . 99.9(2) yes
O2 . Ti2 . O8 . 101.0(2) yes
O4 . C1 . O3 . 125.1(6) yes
O4 . C1 . C2 . 117.6(6) yes
O3 . C1 . C2 . 117.3(6) yes
C1 . C2 . C3 . 106.2(6) yes
C1 . C2 . C4 . 109.6(7) yes
C3 . C2 . C4 . 108.8(9) yes
C1 . C2 . C5 . 110.6(6) yes
C3 . C2 . C5 . 106.8(9) yes
C4 . C2 . C5 . 114.5(8) yes
C2 . C3 . H31 . 108.9 no
C2 . C3 . H32 . 110.0 no
H31 . C3 . H32 . 109.1 no
C2 . C3 . H33 . 110.4 no
H31 . C3 . H33 . 109.3 no
H32 . C3 . H33 . 109.2 no
C2 . C4 . H41 . 107.8 no
C2 . C4 . H42 . 109.8 no
H41 . C4 . H42 . 110.9 no
C2 . C4 . H43 . 109.2 no
H41 . C4 . H43 . 109.5 no
H42 . C4 . H43 . 109.6 no
C2 . C5 . H51 . 109.7 no
C2 . C5 . H52 . 108.7 no
H51 . C5 . H52 . 110.0 no
C2 . C5 . H53 . 109.0 no
H51 . C5 . H53 . 109.6 no
H52 . C5 . H53 . 109.9 no
O6 . C6 . O5 . 124.6(5) yes
O6 . C6 . C7 . 116.4(5) yes
O5 . C6 . C7 . 119.0(4) yes
C6 . C7 . C100 . 108.99(5) yes
C6 . C7 . C80 . 109.00(5) yes
C100 . C7 . C80 . 109.94(5) yes
C6 . C7 . C90 . 109.00(5) yes
C100 . C7 . C90 . 109.95(5) yes
C80 . C7 . C90 . 109.95(5) yes
C6 . C7 . C101 . 108.99(5) yes
C6 . C7 . C81 . 109.01(5) yes
C101 . C7 . C81 . 109.95(5) yes
C6 . C7 . C91 . 108.98(5) yes
C101 . C7 . C91 . 109.95(5) yes
C81 . C7 . C91 . 109.93(5) yes
C18 7_565 C17 . C18 . 121.2(14) yes
C18 7_565 C17 . H171 . 119.0 no
C18 . C17 . H171 . 119.8 no
C17 13_665 C18 . C17 . 118.8(14) yes
C17 13_665 C18 . C19 . 118.5(20) yes
C17 . C18 . C19 . 122.6(20) yes
C17 13_665 C18 . H181 . 120.8 no
C17 . C18 . H181 . 120.3 no
C19 . C18 . H181 . 2.4 no
C18 . C19 . H191 . 110.9 no
C18 . C19 . H192 . 108.8 no
H191 . C19 . H192 . 109.0 no
C18 . C19 . H193 . 108.8 no
H191 . C19 . H193 . 110.2 no
H192 . C19 . H193 . 109.2 no
C18 . C19 . H181 . 3.8 no
H191 . C19 . H181 . 108.3 no
H192 . C19 . H181 . 112.4 no
H193 . C19 . H181 . 107.7 no
O8 . C140 . C160 . 101.66(7) yes
O8 . C140 . C150 . 101.65(7) yes
C160 . C140 . C150 . 101.87(7) yes
O8 . C140 . H1401 . 116.1 no
C160 . C140 . H1401 . 117.2 no
C150 . C140 . H1401 . 115.9 no
O8 . C141 . C161 . 101.64(7) yes
O8 . C141 . C151 . 101.65(7) yes
C161 . C141 . C151 . 101.86(7) yes
O8 . C141 . H1411 . 110.2 no
C161 . C141 . H1411 . 128.6 no
C151 . C141 . H1411 . 109.6 no
C140 . C160 . H1601 . 108.7 no
C140 . C160 . H1603 . 109.7 no
H1601 . C160 . H1603 . 109.6 no
C140 . C160 . H1602 . 108.5 no
H1601 . C160 . H1602 . 110.2 no
H1603 . C160 . H1602 . 110.0 no
C141 . C161 . H1611 . 104.5 no
C141 . C161 . H1612 . 121.0 no
H1611 . C161 . H1612 . 109.5 no
C141 . C161 . H1613 . 102.4 no
H1611 . C161 . H1613 . 109.5 no
H1612 . C161 . H1613 . 109.5 no
C140 . C150 . H1501 . 107.9 no
C140 . C150 . H1502 . 105.0 no
H1501 . C150 . H1502 . 119.3 no
C140 . C150 . H1503 . 106.1 no
H1501 . C150 . H1503 . 110.0 no
H1502 . C150 . H1503 . 107.7 no
C141 . C151 . H1511 . 114.2 no
C141 . C151 . H1512 . 110.3 no
H1511 . C151 . H1512 . 113.3 no
C141 . C151 . H1513 . 100.0 no
H1511 . C151 . H1513 . 106.9 no
H1512 . C151 . H1513 . 111.3 no
C110 . C120 . H1201 . 109.3 no
C110 . C120 . H1202 . 108.3 no
H1201 . C120 . H1202 . 109.7 no
C110 . C120 . H1203 . 109.6 no
H1201 . C120 . H1203 . 110.1 no
H1202 . C120 . H1203 . 109.7 no
C111 . C121 . H1211 . 109.5 no
C111 . C121 . H1213 . 107.8 no
H1211 . C121 . H1213 . 110.6 no
C111 . C121 . H1212 . 109.6 no
H1211 . C121 . H1212 . 109.6 no
H1213 . C121 . H1212 . 109.7 no
O7 . C110 . C120 . 114.14(7) yes
O7 . C110 . C131 . 114.14(7) yes
C120 . C110 . C131 . 105.16(7) yes
O7 . C110 . H1101 . 107.7 no
C120 . C110 . H1101 . 107.3 no
C131 . C110 . H1101 . 108.1 no
O7 . C111 . C121 . 114.14(7) yes
O7 . C111 . C130 . 114.15(7) yes
C121 . C111 . C130 . 105.16(7) yes
O7 . C111 . H1111 . 106.9 no
C121 . C111 . H1111 . 107.3 no
C130 . C111 . H1111 . 109.0 no
C111 . C130 . H1301 . 109.9 no
C111 . C130 . H1302 . 110.4 no
H1301 . C130 . H1302 . 109.0 no
C111 . C130 . H1303 . 108.3 no
H1301 . C130 . H1303 . 109.1 no
H1302 . C130 . H1303 . 110.1 no
C110 . C131 . H1312 . 108.6 no
C110 . C131 . H1311 . 109.1 no
H1312 . C131 . H1311 . 109.6 no
C110 . C131 . H1313 . 110.8 no
H1312 . C131 . H1313 . 109.5 no
H1311 . C131 . H1313 . 109.2 no
C7 . C100 . H1002 . 109.3 no
C7 . C100 . H1001 . 108.7 no
H1002 . C100 . H1001 . 109.1 no
C7 . C100 . H1003 . 110.5 no
H1002 . C100 . H1003 . 110.0 no
H1001 . C100 . H1003 . 109.1 no
C7 . C101 . H1011 . 109.4 no
C7 . C101 . H1013 . 109.7 no
H1011 . C101 . H1013 . 110.0 no
C7 . C101 . H1012 . 107.9 no
H1011 . C101 . H1012 . 109.9 no
H1013 . C101 . H1012 . 109.9 no
C7 . C80 . H801 . 107.9 no
C7 . C80 . H803 . 107.3 no
H801 . C80 . H803 . 112.6 no
C7 . C80 . H802 . 111.4 no
H801 . C80 . H802 . 107.9 no
H803 . C80 . H802 . 109.8 no
C7 . C81 . H811 . 108.8 no
C7 . C81 . H812 . 109.3 no
H811 . C81 . H812 . 109.4 no
C7 . C81 . H813 . 111.1 no
H811 . C81 . H813 . 109.0 no
H812 . C81 . H813 . 109.3 no
C7 . C90 . H901 . 108.7 no
C7 . C90 . H902 . 111.4 no
H901 . C90 . H902 . 107.3 no
C7 . C90 . H903 . 103.8 no
H901 . C90 . H903 . 114.8 no
H902 . C90 . H903 . 110.9 no
C7 . C91 . H911 . 109.8 no
C7 . C91 . H912 . 109.1 no
H911 . C91 . H912 . 109.7 no
C7 . C91 . H913 . 107.6 no
H911 . C91 . H913 . 110.4 no
H912 . C91 . H913 . 110.1 no
C18 . H181 . C19 . 173.8 no

loop_
_geom_bond_atom_site_label_1
_geom_bond_site_symmetry_1
_geom_bond_atom_site_label_2
_geom_bond_site_symmetry_2
_geom_bond_distance
_geom_bond_publ_flag
O1 . Ti1 14_556 2.158(4) yes
O1 . Ti1 7_555 1.905(4) yes
O1 . Ti1 . 1.875(4) yes
O2 . Ti2 16_555 2.158(4) yes
O2 . Ti2 7_665 1.906(5) yes
O2 . Ti2 . 1.872(5) yes
O3 . Ti1 14_556 2.089(4) yes
O3 . C1 . 1.237(8) yes
O4 . Ti1 . 2.046(5) yes
O4 . C1 . 1.267(8) yes
O5 . Ti2 . 2.061(5) yes
O5 . C6 . 1.243(8) yes
O6 . Ti2 10_545 2.056(5) yes
O6 . C6 . 1.278(8) yes
O7 . Ti1 . 1.765(4) yes
O7 . C110 . 1.432(6) yes
O7 . Ti1 . 1.765(4) yes
O7 . C111 . 1.441(6) yes
O8 . Ti2 . 1.771(5) yes
O8 . C140 . 1.452(6) yes
O8 . Ti2 . 1.771(5) yes
O8 . C141 . 1.455(7) yes
Ti1 . Ti1 8_556 3.1071(15) yes
Ti1 . Ti1 14_556 3.1071(15) yes
Ti2 . Ti2 16_555 3.1117(15) yes
Ti2 . Ti2 10_545 3.1117(15) yes
C1 . C2 . 1.533(9) yes
C2 . C3 . 1.526(12) yes
C2 . C4 . 1.496(12) yes
C2 . C5 . 1.541(12) yes
C3 . H31 . 0.970 no
C3 . H32 . 0.962 no
C3 . H33 . 0.967 no
C4 . H41 . 0.954 no
C4 . H42 . 0.961 no
C4 . H43 . 0.957 no
C5 . H51 . 0.959 no
C5 . H52 . 0.960 no
C5 . H53 . 0.962 no
C6 . C7 . 1.531(4) yes
C7 . C100 . 1.513(6) yes
C7 . C80 . 1.513(6) yes
C7 . C90 . 1.511(6) yes
C7 . C101 . 1.512(5) yes
C7 . C81 . 1.515(5) yes
C7 . C91 . 1.512(5) yes
C17 . C18 7_565 1.394(18) yes
C17 . C18 . 1.341(18) yes
C17 . H171 . 0.934 no
C18 . C19 . 1.56(4) yes
C18 . H181 . 0.950 no
C19 . H191 . 0.968 no
C19 . H192 . 0.958 no
C19 . H193 . 0.958 no
C19 . H181 . 0.615 no
C140 . C160 . 1.586(7) yes
C140 . C150 . 1.577(7) yes
C140 . H1401 . 0.980 no
C141 . C161 . 1.580(7) yes
C141 . C151 . 1.578(7) yes
C141 . H1411 . 0.982 no
C160 . H1601 . 0.964 no
C160 . H1603 . 0.964 no
C160 . H1602 . 0.959 no
C161 . H1611 . 0.950 no
C161 . H1612 . 0.950 no
C161 . H1613 . 0.950 no
C150 . H1501 . 1.136 no
C150 . H1502 . 1.074 no
C150 . H1503 . 0.984 no
C151 . H1511 . 0.977 no
C151 . H1512 . 1.025 no
C151 . H1513 . 0.974 no
C120 . C110 . 1.419(7) yes
C120 . H1201 . 0.970 no
C120 . H1202 . 0.957 no
C120 . H1203 . 0.961 no
C121 . C111 . 1.417(7) yes
C121 . H1211 . 0.973 no
C121 . H1213 . 0.957 no
C121 . H1212 . 0.959 no
C110 . C131 . 1.425(7) yes
C110 . H1101 . 0.984 no
C111 . C130 . 1.426(7) yes
C111 . H1111 . 0.984 no
C130 . H1301 . 0.957 no
C130 . H1302 . 0.973 no
C130 . H1303 . 0.970 no
C131 . H1312 . 0.965 no
C131 . H1311 . 0.961 no
C131 . H1313 . 0.963 no
C100 . H1002 . 0.959 no
C100 . H1001 . 0.957 no
C100 . H1003 . 0.961 no
C101 . H1011 . 0.956 no
C101 . H1013 . 0.966 no
C101 . H1012 . 0.962 no
C80 . H801 . 0.973 no
C80 . H803 . 0.996 no
C80 . H802 . 0.954 no
C81 . H811 . 0.961 no
C81 . H812 . 0.963 no
C81 . H813 . 0.962 no
C90 . H901 . 1.007 no
C90 . H902 . 0.986 no
C90 . H903 . 1.008 no
C91 . H911 . 0.966 no
C91 . H912 . 0.963 no
C91 . H913 . 0.964 no

loop_
_geom_hbond_atom_site_label_D
_geom_hbond_site_symmetry_D
_geom_hbond_atom_site_label_H
_geom_hbond_site_symmetry_H
_geom_hbond_atom_site_label_A
_geom_hbond_site_symmetry_A
_geom_hbond_angle_DHA
_geom_hbond_distance_DH
_geom_hbond_distance_HA
_geom_hbond_distance_DA
_geom_hbond_publ_flag
C19 . H191 . C130 . 152 0.97 2.15 3.04(3) yes
C19 . H191 . C131 . 145 0.97 2.40 3.24(3) yes
C160 . H1602 . C19 13_655 129 0.96 2.37 3.07(3) yes
C131 . H1301 . C19 . 149 0.86 2.48 3.24(3) yes
C80 . H803 . C161 . 153 1.00 2.26 3.18(3) yes
C160 . H1611 . C19 13_655 146 1.14 2.05 3.07(3) yes
C161 . H1611 . C19 13_655 144 0.95 2.05 2.87(3) yes
C161 . H1612 . C80 . 125 0.95 2.54 3.18(3) yes
